data_7201852
loop_
_publ_author_name
'Kuan, Fong Sheen'
'Yei Ho, Soo'
'Tadbuppa, Primjira P.'
'Tiekink, Edward R. T.'

_publ_section_title
;
 Electronic and steric control over Au&#x22EF;Au, C--H&#x22EF;O and
 C--H&#x22EF;\p interactions in the crystal structures of mononuclear
 triarylphosphinegold(i) carbonimidothioates: R3PAu[SC(OMe)=NR&#x2032;]
 for R&#x2009;=&#x2009;Ph, o-tol, m-tol or p-tol, and
 R&#x2032;&#x2009;=&#x2009;Ph, o-tol, m-tol, p-tol or C6H4NO2-4
;
_journal_issue 5
_journal_name_full CrystEngComm
_journal_page_first 548
_journal_paper_doi 10.1039/b717198f
_journal_volume 10
_journal_year 2008
_chemical_formula_moiety 'C29 H28 Au N2 O3 P S'
_chemical_formula_sum 'C29 H28 Au N2 O3 P S'
_chemical_formula_weight 712.53
_chemical_name_systematic
;
?
;
_space_group_IT_number 2
_symmetry_cell_setting triclinic
_symmetry_space_group_name_Hall '-P 1'
_symmetry_space_group_name_H-M 'P -1'
_atom_sites_solution_hydrogens geom
_atom_sites_solution_primary direct
_atom_sites_solution_secondary difmap
_audit_creation_method SHELXL-97
_cell_angle_alpha 93.580(1)
_cell_angle_beta 93.252(1)
_cell_angle_gamma 112.034(1)
_cell_formula_units_Z 2
_cell_length_a 9.5246(6)
_cell_length_b 11.8876(7)
_cell_length_c 13.2790(8)
_cell_measurement_reflns_used 4885
_cell_measurement_temperature 223(2)
_cell_measurement_theta_max 29.8
_cell_measurement_theta_min 2.3
_cell_volume 1385.75(15)
_computing_cell_refinement 'SAINT (Bruker, 2000)'
_computing_data_collection 'SMART (Bruker, 2000)'
_computing_data_reduction 'SHELXTL (Bruker, 2000)'
_computing_molecular_graphics 'ORTEPII (Johnson, 1976)'
_computing_publication_material 'SHEXLTL (Bruker, 2000)'
_computing_structure_refinement 'SHELXL-97 (Sheldrick, 1997)'
_computing_structure_solution 'PATTY in DIRDIF92 (Beurskens et al., 1992)'
_diffrn_ambient_temperature 223(2)
_diffrn_measured_fraction_theta_full 0.980
_diffrn_measured_fraction_theta_max 0.980
_diffrn_measurement_device_type 'Bruker AXS SMART CCD'
_diffrn_measurement_method '\w & \f scans'
_diffrn_radiation_monochromator graphite
_diffrn_radiation_source 'fine-focus sealed tube'
_diffrn_radiation_type MoK\a
_diffrn_radiation_wavelength 0.71069
_diffrn_reflns_av_R_equivalents 0.022
_diffrn_reflns_av_sigmaI/netI 0.046
_diffrn_reflns_limit_h_max 13
_diffrn_reflns_limit_h_min -13
_diffrn_reflns_limit_k_max 11
_diffrn_reflns_limit_k_min -16
_diffrn_reflns_limit_l_max 18
_diffrn_reflns_limit_l_min -18
_diffrn_reflns_number 11669
_diffrn_reflns_theta_full 30.0
_diffrn_reflns_theta_max 30.0
_diffrn_reflns_theta_min 1.5
_diffrn_standards_decay_% 0
_diffrn_standards_number 0
_exptl_absorpt_coefficient_mu 5.474
_exptl_absorpt_correction_T_max 1
_exptl_absorpt_correction_T_min 0.592
_exptl_absorpt_correction_type multi-scan
_exptl_absorpt_process_details '(SADABS, Bruker, 2000 & Blessing, 1995)'
_exptl_crystal_colour pale-yellow
_exptl_crystal_density_diffrn 1.708
_exptl_crystal_density_method 'not measured'
_exptl_crystal_description block
_exptl_crystal_F_000 700
_exptl_crystal_size_max 0.19
_exptl_crystal_size_mid 0.16
_exptl_crystal_size_min 0.07
_refine_diff_density_max 1.87
_refine_diff_density_min -0.77
_refine_diff_density_rms 0.137
_refine_ls_extinction_method none
_refine_ls_goodness_of_fit_ref 1.02
_refine_ls_hydrogen_treatment constr
_refine_ls_matrix_type full
_refine_ls_number_parameters 337
_refine_ls_number_reflns 7917
_refine_ls_number_restraints 0
_refine_ls_restrained_S_all 1.02
_refine_ls_R_factor_all 0.042
_refine_ls_R_factor_gt 0.034
_refine_ls_shift/su_max 0.001
_refine_ls_shift/su_mean 0.000
_refine_ls_structure_factor_coef Fsqd
_refine_ls_weighting_details 'calc w=1/[\s^2^(Fo^2^)+(0.0565P)^2^] where P=(Fo^2^+2Fc^2^)/3'
_refine_ls_weighting_scheme calc
_refine_ls_wR_factor_gt 0.089
_refine_ls_wR_factor_ref 0.097
_reflns_number_gt 6791
_reflns_number_total 7917
_reflns_threshold_expression I>2\s(I)
_cod_data_source_file b717198f.txt
_cod_data_source_block (m-tol)3PAu(SC(OMe)=NC6H4NO2-4)
_cod_database_code 7201852

loop_
_symmetry_equiv_pos_as_xyz
'x, y, z'
'-x, -y, -z'

loop_
_atom_site_label
_atom_site_type_symbol
_atom_site_fract_x
_atom_site_fract_y
_atom_site_fract_z
_atom_site_U_iso_or_equiv
_atom_site_adp_type
_atom_site_occupancy
_atom_site_symmetry_multiplicity
_atom_site_calc_flag
_atom_site_refinement_flags
_atom_site_disorder_assembly
_atom_site_disorder_group
Au Au 0.013591(15) 0.128559(13) 0.230334(11) 0.03715(6) Uani 1 1 d . . .
S1 S -0.18057(11) -0.02010(9) 0.12997(8) 0.0389(2) Uani 1 1 d . . .
P1 P 0.19859(11) 0.27175(9) 0.33477(7) 0.0336(2) Uani 1 1 d . . .
O3 O -0.8722(4) -0.4688(4) -0.1061(4) 0.0766(13) Uani 1 1 d . . .
O2 O -0.7135(4) -0.5554(3) -0.0862(4) 0.0683(11) Uani 1 1 d . . .
O1 O -0.0619(3) 0.1514(3) 0.0117(2) 0.0426(7) Uani 1 1 d . . .
N1 N -0.2629(3) -0.0087(3) -0.0661(3) 0.0358(7) Uani 1 1 d . . .
N2 N -0.7416(4) -0.4653(3) -0.0940(3) 0.0446(8) Uani 1 1 d . . .
C1 C -0.1725(4) 0.0403(3) 0.0126(3) 0.0325(7) Uani 1 1 d . . .
C2 C -0.3792(4) -0.1241(3) -0.0675(3) 0.0307(7) Uani 1 1 d . . .
C3 C -0.5295(4) -0.1318(4) -0.0841(3) 0.0383(8) Uani 1 1 d . . .
H3 H -0.5489 -0.0604 -0.0893 0.046 Uiso 1 1 calc R . .
C4 C -0.6483(4) -0.2428(4) -0.0929(3) 0.0383(8) Uani 1 1 d . . .
H4 H -0.7492 -0.2482 -0.1031 0.046 Uiso 1 1 calc R . .
C5 C -0.6166(4) -0.3466(3) -0.0863(3) 0.0340(7) Uani 1 1 d . . .
C6 C -0.4691(4) -0.3424(4) -0.0716(3) 0.0356(8) Uani 1 1 d . . .
H6 H -0.4502 -0.4142 -0.0681 0.043 Uiso 1 1 calc R . .
C7 C -0.3508(4) -0.2295(4) -0.0621(3) 0.0343(7) Uani 1 1 d . . .
H7 H -0.2501 -0.2244 -0.0519 0.041 Uiso 1 1 calc R . .
C8 C -0.0573(6) 0.2076(4) -0.0831(4) 0.0572(13) Uani 1 1 d . . .
H8A H 0.0252 0.2870 -0.0766 0.086 Uiso 1 1 calc R . .
H8B H -0.1529 0.2170 -0.0984 0.086 Uiso 1 1 calc R . .
H8C H -0.0412 0.1563 -0.1373 0.086 Uiso 1 1 calc R . .
C9 C 0.2781(4) 0.4139(4) 0.2780(3) 0.0356(8) Uani 1 1 d . . .
C10 C 0.4279(4) 0.4970(4) 0.2995(3) 0.0372(8) Uani 1 1 d . . .
H10 H 0.4942 0.4783 0.3444 0.045 Uiso 1 1 calc R . .
C11 C 0.4806(5) 0.6068(4) 0.2555(3) 0.0387(8) Uani 1 1 d . . .
C12 C 0.3814(5) 0.6323(4) 0.1880(3) 0.0438(9) Uani 1 1 d . . .
H12 H 0.4156 0.7061 0.1577 0.053 Uiso 1 1 calc R . .
C13 C 0.2347(5) 0.5515(5) 0.1650(4) 0.0478(10) Uani 1 1 d . . .
H13 H 0.1693 0.5703 0.1195 0.057 Uiso 1 1 calc R . .
C14 C 0.1816(5) 0.4403(4) 0.2095(3) 0.0430(9) Uani 1 1 d . . .
H14 H 0.0815 0.3843 0.1929 0.052 Uiso 1 1 calc R . .
C15 C 0.3513(4) 0.2259(4) 0.3765(3) 0.0348(8) Uani 1 1 d . . .
C16 C 0.4493(5) 0.2830(4) 0.4614(3) 0.0447(9) Uani 1 1 d . . .
H16 H 0.4399 0.3498 0.4980 0.054 Uiso 1 1 calc R . .
C17 C 0.5610(5) 0.2418(5) 0.4923(4) 0.0557(12) Uani 1 1 d . . .
H17 H 0.6282 0.2815 0.5495 0.067 Uiso 1 1 calc R . .
C18 C 0.5751(6) 0.1439(5) 0.4406(4) 0.0588(13) Uani 1 1 d . . .
H18 H 0.6525 0.1180 0.4628 0.071 Uiso 1 1 calc R . .
C19 C 0.4760(6) 0.0808(5) 0.3546(4) 0.0538(12) Uani 1 1 d . . .
C20 C 0.3656(5) 0.1251(4) 0.3250(3) 0.0424(9) Uani 1 1 d . . .
H20 H 0.2978 0.0857 0.2680 0.051 Uiso 1 1 calc R . .
C21 C 0.1259(5) 0.3063(4) 0.4521(3) 0.0422(9) Uani 1 1 d . . .
C22 C 0.1668(6) 0.4240(5) 0.4981(4) 0.0517(11) Uani 1 1 d . . .
H22 H 0.2335 0.4905 0.4677 0.062 Uiso 1 1 calc R . .
C23 C 0.1096(6) 0.4436(6) 0.5885(4) 0.0619(14) Uani 1 1 d . . .
C24 C 0.0107(6) 0.3479(7) 0.6318(5) 0.0701(17) Uani 1 1 d . . .
H24 H -0.0314 0.3617 0.6915 0.084 Uiso 1 1 calc R . .
C25 C -0.0276(7) 0.2312(7) 0.5885(4) 0.0682(16) Uani 1 1 d . . .
H25 H -0.0920 0.1650 0.6205 0.082 Uiso 1 1 calc R . .
C26 C 0.0279(6) 0.2102(5) 0.4979(4) 0.0540(12) Uani 1 1 d . . .
H26 H -0.0014 0.1302 0.4677 0.065 Uiso 1 1 calc R . .
C27 C 0.6429(5) 0.6990(5) 0.2788(4) 0.0529(11) Uani 1 1 d . . .
H27A H 0.6443 0.7626 0.3288 0.079 Uiso 1 1 calc R . .
H27B H 0.6812 0.7346 0.2173 0.079 Uiso 1 1 calc R . .
H27C H 0.7066 0.6583 0.3052 0.079 Uiso 1 1 calc R . .
C28 C 0.4861(9) -0.0285(6) 0.3003(5) 0.083(2) Uani 1 1 d . . .
H28A H 0.4177 -0.0520 0.2389 0.124 Uiso 1 1 calc R . .
H28B H 0.4576 -0.0950 0.3435 0.124 Uiso 1 1 calc R . .
H28C H 0.5895 -0.0100 0.2829 0.124 Uiso 1 1 calc R . .
C29 C 0.1552(10) 0.5643(9) 0.6437(6) 0.105(3) Uani 1 1 d . . .
H29A H 0.0953 0.5588 0.7012 0.158 Uiso 1 1 calc R . .
H29B H 0.1384 0.6204 0.5990 0.158 Uiso 1 1 calc R . .
H29C H 0.2621 0.5937 0.6673 0.158 Uiso 1 1 calc R . .

loop_
_atom_site_aniso_label
_atom_site_aniso_U_11
_atom_site_aniso_U_22
_atom_site_aniso_U_33
_atom_site_aniso_U_23
_atom_site_aniso_U_13
_atom_site_aniso_U_12
Au 0.03457(9) 0.03429(9) 0.03641(9) -0.00334(6) -0.00750(6) 0.00855(6)
S1 0.0364(5) 0.0323(5) 0.0377(5) 0.0011(4) -0.0066(4) 0.0032(4)
P1 0.0334(4) 0.0330(5) 0.0316(5) -0.0024(4) -0.0065(3) 0.0115(4)
O3 0.0284(15) 0.055(2) 0.133(4) 0.025(2) -0.0145(19) 0.0008(15)
O2 0.0436(18) 0.0329(17) 0.116(3) 0.0084(19) 0.0012(19) 0.0015(15)
O1 0.0309(13) 0.0284(13) 0.0583(18) 0.0074(12) -0.0047(12) 0.0003(11)
N1 0.0297(14) 0.0304(16) 0.0389(17) 0.0045(13) -0.0033(12) 0.0026(13)
N2 0.0328(16) 0.0336(18) 0.056(2) 0.0062(16) -0.0036(15) 0.0003(14)
C1 0.0270(15) 0.0264(16) 0.0414(19) 0.0019(14) -0.0026(13) 0.0081(14)
C2 0.0276(15) 0.0297(17) 0.0276(16) 0.0011(13) -0.0004(12) 0.0032(14)
C3 0.0357(18) 0.034(2) 0.043(2) 0.0032(16) -0.0047(15) 0.0118(16)
C4 0.0253(16) 0.040(2) 0.046(2) 0.0011(17) -0.0002(14) 0.0097(16)
C5 0.0270(16) 0.0300(18) 0.0357(18) 0.0007(14) -0.0022(13) 0.0013(14)
C6 0.0344(18) 0.0317(18) 0.040(2) 0.0024(15) -0.0001(15) 0.0120(15)
C7 0.0261(15) 0.0364(19) 0.0370(19) 0.0013(15) -0.0009(13) 0.0090(15)
C8 0.049(2) 0.037(2) 0.077(3) 0.024(2) 0.003(2) 0.004(2)
C9 0.0387(18) 0.0353(19) 0.0315(18) -0.0035(15) -0.0063(14) 0.0150(16)
C10 0.0345(18) 0.041(2) 0.0347(19) -0.0014(16) -0.0071(14) 0.0150(17)
C11 0.0377(18) 0.039(2) 0.0347(19) 0.0024(16) -0.0036(15) 0.0103(17)
C12 0.050(2) 0.044(2) 0.040(2) 0.0102(18) 0.0014(18) 0.020(2)
C13 0.047(2) 0.051(3) 0.048(2) 0.007(2) -0.0097(18) 0.024(2)
C14 0.0359(19) 0.044(2) 0.047(2) 0.0009(18) -0.0097(16) 0.0149(18)
C15 0.0347(17) 0.0366(19) 0.0318(18) 0.0045(15) -0.0025(14) 0.0127(16)
C16 0.046(2) 0.037(2) 0.046(2) 0.0020(18) -0.0105(18) 0.0114(18)
C17 0.046(2) 0.056(3) 0.060(3) 0.012(2) -0.014(2) 0.014(2)
C18 0.052(3) 0.071(4) 0.065(3) 0.027(3) 0.004(2) 0.033(3)
C19 0.067(3) 0.067(3) 0.045(2) 0.019(2) 0.016(2) 0.042(3)
C20 0.055(2) 0.047(2) 0.0298(18) 0.0036(17) 0.0033(16) 0.024(2)
C21 0.0359(19) 0.053(3) 0.038(2) -0.0035(18) -0.0073(15) 0.0199(19)
C22 0.049(2) 0.055(3) 0.051(3) -0.012(2) -0.0066(19) 0.023(2)
C23 0.053(3) 0.084(4) 0.053(3) -0.023(3) -0.009(2) 0.036(3)
C24 0.053(3) 0.111(5) 0.055(3) -0.001(3) 0.005(2) 0.042(4)
C25 0.061(3) 0.101(5) 0.044(3) 0.018(3) 0.008(2) 0.030(3)
C26 0.051(2) 0.067(3) 0.041(2) 0.002(2) 0.0031(19) 0.019(2)
C27 0.046(2) 0.046(3) 0.057(3) 0.007(2) -0.007(2) 0.008(2)
C28 0.138(6) 0.101(5) 0.057(3) 0.021(3) 0.029(4) 0.094(5)
C29 0.105(6) 0.143(8) 0.082(5) -0.015(5) 0.007(4) 0.067(6)

loop_
_atom_type_symbol
_atom_type_description
_atom_type_scat_dispersion_real
_atom_type_scat_dispersion_imag
_atom_type_scat_source
C C 0.0033 0.0016 'International Tables Vol C Tables 4.2.6.8 and 6.1.1.4'
H H 0.0000 0.0000 'International Tables Vol C Tables 4.2.6.8 and 6.1.1.4'
Au Au -2.0133 8.8022 'International Tables Vol C Tables 4.2.6.8 and 6.1.1.4'
N N 0.0061 0.0033 'International Tables Vol C Tables 4.2.6.8 and 6.1.1.4'
O O 0.0106 0.0060 'International Tables Vol C Tables 4.2.6.8 and 6.1.1.4'
P P 0.1023 0.0942 'International Tables Vol C Tables 4.2.6.8 and 6.1.1.4'
S S 0.1246 0.1234 'International Tables Vol C Tables 4.2.6.8 and 6.1.1.4'

loop_
_geom_angle_atom_site_label_1
_geom_angle_atom_site_label_2
_geom_angle_atom_site_label_3
_geom_angle
_geom_angle_site_symmetry_1
_geom_angle_site_symmetry_3
_geom_angle_publ_flag
P1 Au S1 177.52(3) . . ?
C1 S1 Au 103.58(13) . . ?
C9 P1 C15 108.80(18) . . ?
C9 P1 C21 106.3(2) . . ?
C15 P1 C21 104.08(18) . . ?
C9 P1 Au 111.80(13) . . ?
C15 P1 Au 113.90(14) . . ?
C21 P1 Au 111.46(14) . . ?
C1 O1 C8 115.3(3) . . ?
C1 N1 C2 121.4(3) . . ?
O2 N2 O3 122.7(4) . . ?
O2 N2 C5 119.1(4) . . ?
O3 N2 C5 118.2(4) . . ?
N1 C1 O1 120.1(3) . . ?
N1 C1 S1 126.1(3) . . ?
O1 C1 S1 113.7(3) . . ?
C7 C2 N1 122.7(3) . . ?
C7 C2 C3 119.6(3) . . ?
N1 C2 C3 117.4(3) . . ?
C4 C3 C2 120.5(4) . . ?
C4 C3 H3 119.8 . . ?
C2 C3 H3 119.8 . . ?
C3 C4 C5 118.6(3) . . ?
C3 C4 H4 120.7 . . ?
C5 C4 H4 120.7 . . ?
C4 C5 C6 122.4(3) . . ?
C4 C5 N2 119.3(3) . . ?
C6 C5 N2 118.3(4) . . ?
C7 C6 C5 118.2(4) . . ?
C7 C6 H6 120.9 . . ?
C5 C6 H6 120.9 . . ?
C6 C7 C2 120.7(3) . . ?
C6 C7 H7 119.6 . . ?
C2 C7 H7 119.6 . . ?
O1 C8 H8A 109.5 . . ?
O1 C8 H8B 109.5 . . ?
H8A C8 H8B 109.5 . . ?
O1 C8 H8C 109.5 . . ?
H8A C8 H8C 109.5 . . ?
H8B C8 H8C 109.5 . . ?
C14 C9 C10 119.3(4) . . ?
C14 C9 P1 116.7(3) . . ?
C10 C9 P1 124.1(3) . . ?
C11 C10 C9 121.2(4) . . ?
C11 C10 H10 119.4 . . ?
C9 C10 H10 119.4 . . ?
C10 C11 C12 118.6(4) . . ?
C10 C11 C27 121.9(4) . . ?
C12 C11 C27 119.5(4) . . ?
C11 C12 C13 121.1(4) . . ?
C11 C12 H12 119.4 . . ?
C13 C12 H12 119.4 . . ?
C12 C13 C14 120.2(4) . . ?
C12 C13 H13 119.9 . . ?
C14 C13 H13 119.9 . . ?
C9 C14 C13 119.6(4) . . ?
C9 C14 H14 120.2 . . ?
C13 C14 H14 120.2 . . ?
C16 C15 C20 118.8(4) . . ?
C16 C15 P1 122.0(3) . . ?
C20 C15 P1 119.1(3) . . ?
C15 C16 C17 119.9(5) . . ?
C15 C16 H16 120.1 . . ?
C17 C16 H16 120.1 . . ?
C18 C17 C16 120.8(5) . . ?
C18 C17 H17 119.6 . . ?
C16 C17 H17 119.6 . . ?
C17 C18 C19 121.6(4) . . ?
C17 C18 H18 119.2 . . ?
C19 C18 H18 119.2 . . ?
C20 C19 C18 116.1(5) . . ?
C20 C19 C28 121.7(5) . . ?
C18 C19 C28 122.2(5) . . ?
C19 C20 C15 122.8(4) . . ?
C19 C20 H20 118.6 . . ?
C15 C20 H20 118.6 . . ?
C22 C21 C26 118.8(5) . . ?
C22 C21 P1 123.3(4) . . ?
C26 C21 P1 117.8(4) . . ?
C21 C22 C23 120.3(5) . . ?
C21 C22 H22 119.8 . . ?
C23 C22 H22 119.8 . . ?
C24 C23 C22 120.1(6) . . ?
C24 C23 C29 116.9(6) . . ?
C22 C23 C29 122.9(6) . . ?
C23 C24 C25 120.0(5) . . ?
C23 C24 H24 120.0 . . ?
C25 C24 H24 120.0 . . ?
C24 C25 C26 120.5(6) . . ?
C24 C25 H25 119.8 . . ?
C26 C25 H25 119.8 . . ?
C21 C26 C25 120.1(5) . . ?
C21 C26 H26 119.9 . . ?
C25 C26 H26 119.9 . . ?
C11 C27 H27A 109.5 . . ?
C11 C27 H27B 109.5 . . ?
H27A C27 H27B 109.5 . . ?
C11 C27 H27C 109.5 . . ?
H27A C27 H27C 109.5 . . ?
H27B C27 H27C 109.5 . . ?
C19 C28 H28A 109.5 . . ?
C19 C28 H28B 109.5 . . ?
H28A C28 H28B 109.5 . . ?
C19 C28 H28C 109.5 . . ?
H28A C28 H28C 109.5 . . ?
H28B C28 H28C 109.5 . . ?
C23 C29 H29A 109.5 . . ?
C23 C29 H29B 109.5 . . ?
H29A C29 H29B 109.5 . . ?
C23 C29 H29C 109.5 . . ?
H29A C29 H29C 109.5 . . ?
H29B C29 H29C 109.5 . . ?

loop_
_geom_bond_atom_site_label_1
_geom_bond_atom_site_label_2
_geom_bond_distance
_geom_bond_site_symmetry_2
_geom_bond_publ_flag
Au P1 2.2590(10) . ?
Au S1 2.3007(10) . ?
S1 C1 1.750(4) . ?
P1 C9 1.806(4) . ?
P1 C15 1.805(4) . ?
P1 C21 1.826(5) . ?
O3 N2 1.230(5) . ?
O2 N2 1.206(5) . ?
O1 C1 1.347(4) . ?
O1 C8 1.457(6) . ?
N1 C1 1.273(5) . ?
N1 C2 1.401(5) . ?
N2 C5 1.459(5) . ?
C2 C7 1.382(5) . ?
C2 C3 1.404(5) . ?
C3 C4 1.371(6) . ?
C3 H3 0.9400 . ?
C4 C5 1.383(6) . ?
C4 H4 0.9400 . ?
C5 C6 1.388(5) . ?
C6 C7 1.384(5) . ?
C6 H6 0.9400 . ?
C7 H7 0.9400 . ?
C8 H8A 0.9700 . ?
C8 H8B 0.9700 . ?
C8 H8C 0.9700 . ?
C9 C14 1.388(5) . ?
C9 C10 1.398(5) . ?
C10 C11 1.391(6) . ?
C10 H10 0.9400 . ?
C11 C12 1.393(6) . ?
C11 C27 1.522(6) . ?
C12 C13 1.369(6) . ?
C12 H12 0.9400 . ?
C13 C14 1.407(6) . ?
C13 H13 0.9400 . ?
C14 H14 0.9400 . ?
C15 C16 1.384(6) . ?
C15 C20 1.397(6) . ?
C16 C17 1.381(6) . ?
C16 H16 0.9400 . ?
C17 C18 1.368(8) . ?
C17 H17 0.9400 . ?
C18 C19 1.413(8) . ?
C18 H18 0.9400 . ?
C19 C20 1.390(7) . ?
C19 C28 1.484(8) . ?
C20 H20 0.9400 . ?
C21 C22 1.392(7) . ?
C21 C26 1.377(7) . ?
C22 C23 1.389(7) . ?
C22 H22 0.9400 . ?
C23 C24 1.360(9) . ?
C23 C29 1.467(10) . ?
C24 C25 1.373(9) . ?
C24 H24 0.9400 . ?
C25 C26 1.386(7) . ?
C25 H25 0.9400 . ?
C26 H26 0.9400 . ?
C27 H27A 0.9700 . ?
C27 H27B 0.9700 . ?
C27 H27C 0.9700 . ?
C28 H28A 0.9700 . ?
C28 H28B 0.9700 . ?
C28 H28C 0.9700 . ?
C29 H29A 0.9700 . ?
C29 H29B 0.9700 . ?
C29 H29C 0.9700 . ?
